data_7053887
loop_
_publ_author_name
'Yu, Yan'
'Ma, Huiyuan'
'Pang, Haijun'
'Li, Shaobin'
'Yu, Tingting'
'Liu, Heng'
'Zhao, Chunyan'
'Zhang, Zhuanfang'

_publ_section_title
;
 Two novel zipper-like compounds of the usual and bivanadyl capped Keggin
 clusters connected by propeller-shaped complexes
;
_journal_issue 3
_journal_name_full 'New Journal of Chemistry'
_journal_page_first 1271
_journal_paper_doi 10.1039/c3nj01329d
_journal_volume 38
_journal_year 2014
_chemical_formula_moiety 'C48 H45 Cu Mo12 N20 O40 P, 4(O)'
_chemical_formula_sum 'C48 H53 Cu Mo12 N20 O44 P'
_chemical_formula_weight 2859.86
_chemical_name_systematic
; 
 ? 
;
_space_group_IT_number 15
_symmetry_cell_setting monoclinic
_symmetry_space_group_name_Hall '-C 2yc'
_symmetry_space_group_name_H-M 'C 1 2/c 1'
_atom_sites_solution_hydrogens geom
_atom_sites_solution_primary direct
_atom_sites_solution_secondary difmap
_audit_creation_method SHELXL-97
_cell_angle_alpha 90.000
_cell_angle_beta 100.605(5)
_cell_angle_gamma 90.000
_cell_formula_units_Z 4
_cell_length_a 22.040(5)
_cell_length_b 14.850(5)
_cell_length_c 24.821(5)
_cell_measurement_reflns_used 4915
_cell_measurement_temperature 293(2)
_cell_measurement_theta_max 28.31
_cell_measurement_theta_min 2.27
_cell_volume 7985(4)
_computing_cell_refinement 'Bruker SMART'
_computing_data_collection 'Bruker SMART'
_computing_data_reduction 'Bruker SAINT'
_computing_molecular_graphics 'Bruker SHELXTL'
_computing_publication_material 'Bruker SHELXTL'
_computing_structure_refinement 'SHELXL-97 (Sheldrick, 1997)'
_computing_structure_solution 'SHELXS-97 (Sheldrick, 1990)'
_diffrn_ambient_temperature 293(2)
_diffrn_measured_fraction_theta_full 0.991
_diffrn_measured_fraction_theta_max 0.991
_diffrn_measurement_device_type 'CCD area detector'
_diffrn_measurement_method 'phi and omega scans'
_diffrn_radiation_monochromator graphite
_diffrn_radiation_source 'fine-focus sealed tube'
_diffrn_radiation_type MoK\a
_diffrn_radiation_wavelength 0.71069
_diffrn_reflns_av_R_equivalents 0.0466
_diffrn_reflns_av_sigmaI/netI 0.0495
_diffrn_reflns_limit_h_max 25
_diffrn_reflns_limit_h_min -25
_diffrn_reflns_limit_k_max 17
_diffrn_reflns_limit_k_min -11
_diffrn_reflns_limit_l_max 29
_diffrn_reflns_limit_l_min -29
_diffrn_reflns_number 22622
_diffrn_reflns_theta_full 24.75
_diffrn_reflns_theta_max 24.75
_diffrn_reflns_theta_min 2.27
_exptl_absorpt_coefficient_mu 2.204
_exptl_absorpt_correction_T_max 0.703
_exptl_absorpt_correction_T_min 0.650
_exptl_absorpt_correction_type multi-scan
_exptl_absorpt_process_details 'SADABS (Sheldrick, 1996)'
_exptl_crystal_colour black
_exptl_crystal_density_diffrn 2.371
_exptl_crystal_density_method 'not measured'
_exptl_crystal_description block
_exptl_crystal_F_000 5488.0
_exptl_crystal_size_max 0.20
_exptl_crystal_size_mid 0.18
_exptl_crystal_size_min 0.16
_refine_diff_density_max 3.150
_refine_diff_density_min -2.819
_refine_diff_density_rms 0.257
_refine_ls_extinction_method none
_refine_ls_goodness_of_fit_ref 0.973
_refine_ls_hydrogen_treatment refall
_refine_ls_matrix_type full
_refine_ls_number_parameters 593
_refine_ls_number_reflns 6778
_refine_ls_number_restraints 12
_refine_ls_restrained_S_all 0.999
_refine_ls_R_factor_all 0.1074
_refine_ls_R_factor_gt 0.0877
_refine_ls_shift/su_max 0.001
_refine_ls_shift/su_mean 0.000
_refine_ls_structure_factor_coef Fsqd
_refine_ls_weighting_details 'calc w=1/[\s^2^(Fo^2^)+(0.0750P)^2^+927.4582P] where P=(Fo^2^+2Fc^2^)/3'
_refine_ls_weighting_scheme calc
_refine_ls_wR_factor_gt 0.2100
_refine_ls_wR_factor_ref 0.2189
_reflns_number_gt 5253
_reflns_number_total 6843
_reflns_threshold_expression >2sigma(I)
_cod_data_source_file c3nj01329d.txt
_cod_data_source_block yy
_cod_depositor_comments
;
The following automatic conversions were performed:

'_symmetry_cell_setting' value 'monoclinic ' changed to 'monoclinic'
according to
/usr/data/users/saulius/automatic-downloads/current/RSC/lib/dictionaries/cif_core.dic
dictionary named 'cif_core.dic' version 2.4.2 from 2011-04-26.

Automatic conversion script
Id: cif_fix_values 2281 2013-09-26 08:29:07Z andrius 
;
_cod_original_sg_symbol_H-M 'C 2/c'
_cod_database_code 7053887

loop_
_symmetry_equiv_pos_as_xyz
'x, y, z'
'-x, y, -z+1/2'
'x+1/2, y+1/2, z'
'-x+1/2, y+1/2, -z+1/2'
'-x, -y, -z'
'x, -y, z-1/2'
'-x+1/2, -y+1/2, -z'
'x+1/2, -y+1/2, z-1/2'

loop_
_atom_site_label
_atom_site_type_symbol
_atom_site_fract_x
_atom_site_fract_y
_atom_site_fract_z
_atom_site_U_iso_or_equiv
_atom_site_adp_type
_atom_site_occupancy
_atom_site_symmetry_multiplicity
_atom_site_calc_flag
_atom_site_refinement_flags
P1 P 0.5000 0.5782(4) 1.2500 0.0321(13) Uani 1 2 d S
Cu1 Cu 0.5000 0.07618(19) 1.2500 0.0297(6) Uani 1 2 d S
N1 N 0.5265(7) 0.0778(9) 1.1772(6) 0.035(3) Uani 1 1 d .
N2 N 0.4128(7) 0.0778(10) 1.2081(6) 0.039(3) Uani 1 1 d .
N3 N 0.8542(9) 0.0653(16) 0.9419(8) 0.075(6) Uani 1 1 d .
N4 N 0.7851(8) 0.1006(13) 0.9898(7) 0.058(5) Uani 1 1 d .
N5 N 0.3310(9) 0.0377(12) 1.1432(8) 0.058(5) Uani 1 1 d .
N6 N 0.3351(7) 0.1291(10) 1.1478(6) 0.042(4) Uani 1 1 d .
N7 N 0.5328(10) 0.0335(12) 1.0899(7) 0.061(5) Uani 1 1 d .
N8 N 0.5426(8) 0.1285(12) 1.0971(6) 0.051(4) Uani 1 1 d .
N9 N 0.3229(10) 0.0148(17) 0.8186(10) 0.081(6) Uani 1 1 d .
N10 N 0.3257(8) 0.1007(11) 0.8925(8) 0.054(5) Uani 1 1 d .
C1 C 0.5507(11) 0.1805(18) 1.0490(10) 0.073(8) Uani 1 1 d .
H1A H 0.5472 0.2442 1.0565 0.087 Uiso 1 1 calc R
H1B H 0.5184 0.1649 1.0183 0.087 Uiso 1 1 calc R
C2 C 0.2633(9) 0.1052(14) 0.9626(8) 0.051(5) Uani 1 1 d .
H2A H 0.2313 0.0782 0.9383 0.061 Uiso 1 1 calc R
C3 C 0.3020(9) 0.1731(15) 1.0502(8) 0.051(5) Uani 1 1 d .
C4 C 0.6127(9) 0.1618(15) 1.0345(8) 0.049(5) Uani 1 1 d .
C5 C 0.3185(10) 0.1247(15) 0.9465(8) 0.055(5) Uani 1 1 d .
C6 C 0.3442(14) 0.101(2) 0.8071(11) 0.083(9) Uani 1 1 d .
H6A H 0.3547 0.1195 0.7742 0.100 Uiso 1 1 calc R
C7 C 0.8397(10) 0.0992(18) 1.0238(9) 0.062(6) Uani 1 1 d .
H7A H 0.8468 0.1122 1.0610 0.074 Uiso 1 1 calc R
C8 C 0.2563(11) 0.1267(15) 1.0158(8) 0.057(6) Uani 1 1 d .
H8A H 0.2206 0.1096 1.0282 0.069 Uiso 1 1 calc R
C9 C 0.8821(9) 0.0758(17) 0.9946(9) 0.063(6) Uani 1 1 d .
H9A H 0.9239 0.0680 1.0083 0.075 Uiso 1 1 calc R
C10 C 0.6150(10) 0.1092(16) 0.9873(9) 0.058(6) Uani 1 1 d .
H10A H 0.5787 0.0881 0.9658 0.069 Uiso 1 1 calc R
C11 C 0.5226(11) 0.0086(15) 1.1381(8) 0.057(6) Uani 1 1 d .
H11A H 0.5134 -0.0506 1.1459 0.069 Uiso 1 1 calc R
C12 C 0.6683(12) 0.1955(16) 1.0656(10) 0.068(7) Uani 1 1 d .
H12A H 0.6677 0.2296 1.0970 0.082 Uiso 1 1 calc R
C13 C 0.6729(10) 0.0889(15) 0.9730(9) 0.058(6) Uani 1 1 d .
H13A H 0.6750 0.0533 0.9426 0.069 Uiso 1 1 calc R
C14 C 0.3121(11) 0.0189(15) 0.8720(10) 0.062(6) Uani 1 1 d .
H14A H 0.2977 -0.0285 0.8906 0.074 Uiso 1 1 calc R
C15 C 0.3464(12) 0.1509(17) 0.8520(11) 0.072(7) Uani 1 1 d .
H15A H 0.3598 0.2103 0.8558 0.087 Uiso 1 1 calc R
C16 C 0.3649(11) 0.172(2) 0.9808(12) 0.087(9) Uani 1 1 d .
H16A H 0.4009 0.1881 0.9688 0.105 Uiso 1 1 calc R
C17 C 0.5407(9) 0.1517(13) 1.1480(8) 0.046(5) Uani 1 1 d .
H17A H 0.5480 0.2094 1.1623 0.056 Uiso 1 1 calc R
C18 C 0.3565(10) 0.194(2) 1.0339(10) 0.075(8) Uani 1 1 d .
H18A H 0.3877 0.2229 1.0579 0.090 Uiso 1 1 calc R
C19 C 0.7238(11) 0.1771(16) 1.0488(9) 0.061(6) Uani 1 1 d .
H19A H 0.7601 0.2022 1.0679 0.073 Uiso 1 1 calc R
C20 C 0.2935(10) 0.1861(15) 1.1095(8) 0.056(6) Uani 1 1 d .
H20A H 0.3009 0.2487 1.1197 0.067 Uiso 1 1 calc R
H20B H 0.2511 0.1721 1.1122 0.067 Uiso 1 1 calc R
C21 C 0.3771(9) 0.0086(15) 1.1807(8) 0.053(6) Uani 1 1 d .
H21A H 0.3851 -0.0521 1.1881 0.064 Uiso 1 1 calc R
C22 C 0.7259(8) 0.1224(13) 1.0046(7) 0.038(4) Uani 1 1 d .
C23 C 0.3849(8) 0.1538(13) 1.1847(7) 0.041(4) Uani 1 1 d .
H23A H 0.3981 0.2126 1.1928 0.049 Uiso 1 1 calc R
C24 C 0.7926(10) 0.0820(16) 0.9383(9) 0.061(6) Uani 1 1 d .
H24A H 0.7622 0.0807 0.9069 0.073 Uiso 1 1 calc R
Mo1 Mo 0.5000 0.81123(11) 1.2500 0.0174(4) Uani 1 2 d SU
Mo2 Mo 0.4966(2) 0.34494(12) 1.24161(11) 0.0049(6) Uani 0.50 1 d PU
Mo3 Mo 0.63518(6) 0.69772(9) 1.31040(5) 0.0214(3) Uani 1 1 d .
Mo4 Mo 0.62980(5) 0.57839(9) 1.18679(5) 0.0204(3) Uani 1 1 d .
Mo5 Mo 0.50475(6) 0.45831(8) 1.37460(5) 0.0192(3) Uani 1 1 d .
Mo6 Mo 0.63453(6) 0.46106(9) 1.31032(6) 0.0280(4) Uani 1 1 d .
Mo7 Mo 0.49596(7) 0.69617(9) 1.12560(5) 0.0278(4) Uani 1 1 d .
O1W O 0.2975(9) -0.1462(15) 0.7676(9) 0.100(7) Uani 1 1 d .
O1 O 0.5851(7) 0.3619(14) 1.2756(8) 0.097(7) Uani 1 1 d .
O2 O 0.5000 0.2284(10) 1.2500 0.039(4) Uani 1 2 d S
O2W O 0.6637(12) 0.3097(16) 1.1853(10) 0.124(8) Uani 1 1 d .
O3 O 0.6972(8) 0.7545(13) 1.3381(6) 0.084(6) Uani 1 1 d .
O4 O 0.4947(7) 0.7525(11) 1.0683(6) 0.068(4) Uani 1 1 d .
O5 O 0.5296(10) 0.4912(16) 1.2867(9) 0.036(6) Uani 0.50 1 d P
O6 O 0.5879(9) 0.4516(15) 1.3684(9) 0.114(9) Uani 1 1 d .
O7 O 0.5879(8) 0.7041(14) 1.3677(8) 0.106(8) Uani 1 1 d .
O8 O 0.5244(10) 0.5767(14) 1.1940(8) 0.029(5) Uani 0.50 1 d P
O9 O 0.4193(8) 0.4861(10) 1.3570(8) 0.081(6) Uani 1 1 d .
O10 O 0.6529(11) 0.4898(10) 1.2402(6) 0.098(7) Uani 1 1 d .
O11 O 0.6563(10) 0.6663(10) 1.2410(6) 0.082(6) Uani 1 1 d .
O12 O 0.6582(9) 0.5782(10) 1.3332(6) 0.076(5) Uani 1 1 d .
O13 O 0.5104(8) 0.7902(15) 1.1776(8) 0.104(8) Uani 1 1 d .
O14 O 0.4886(8) 0.3622(14) 1.3244(9) 0.107(8) Uani 1 1 d .
O15 O 0.5804(8) 0.6664(10) 1.1441(8) 0.089(6) Uani 1 1 d .
O16 O 0.5201(8) 0.5773(10) 1.4000(8) 0.088(6) Uani 1 1 d .
O17 O 0.5269(10) 0.6647(14) 1.2836(8) 0.028(5) Uani 0.50 1 d P
O18 O 0.5058(9) 0.4032(14) 1.4334(6) 0.088(6) Uani 1 1 d .
O19 O 0.4296(10) 0.5797(16) 1.2415(9) 0.033(5) Uani 0.50 1 d P
O20 O 0.5000 0.9243(14) 1.2500 0.055(5) Uani 1 2 d S
O21 O 0.6916(9) 0.5765(12) 1.1579(10) 0.106(8) Uani 1 1 d .
O22 O 0.6958(7) 0.4004(10) 1.3384(6) 0.065(4) Uani 1 1 d .
O23 O 0.4140(9) 0.7952(13) 1.2246(7) 0.090(7) Uani 1 1 d .

loop_
_atom_site_aniso_label
_atom_site_aniso_U_11
_atom_site_aniso_U_22
_atom_site_aniso_U_33
_atom_site_aniso_U_23
_atom_site_aniso_U_13
_atom_site_aniso_U_12
P1 0.031(3) 0.032(3) 0.033(3) 0.000 0.004(2) 0.000
Cu1 0.0323(15) 0.0252(15) 0.0317(15) 0.000 0.0064(11) 0.000
N1 0.047(9) 0.023(7) 0.035(8) 0.004(6) 0.009(6) -0.006(7)
N2 0.035(8) 0.024(8) 0.058(10) -0.006(7) 0.006(7) 0.002(7)
N3 0.051(11) 0.116(19) 0.067(13) -0.026(12) 0.031(10) 0.009(12)
N4 0.059(11) 0.074(13) 0.044(10) 0.017(9) 0.018(8) 0.007(10)
N5 0.058(11) 0.044(10) 0.066(12) 0.000(9) -0.001(9) 0.007(9)
N6 0.035(8) 0.035(9) 0.054(10) -0.008(7) 0.001(7) -0.008(7)
N7 0.097(15) 0.049(11) 0.043(10) -0.010(8) 0.027(10) -0.016(10)
N8 0.061(11) 0.058(11) 0.037(9) 0.015(8) 0.018(8) 0.017(9)
N9 0.065(14) 0.085(17) 0.096(17) 0.014(14) 0.021(12) 0.015(12)
N10 0.055(11) 0.037(10) 0.073(12) 0.017(9) 0.015(9) -0.008(8)
C1 0.073(16) 0.091(19) 0.064(15) 0.043(14) 0.040(13) 0.033(14)
C2 0.044(11) 0.054(13) 0.049(12) 0.017(10) -0.006(9) 0.001(9)
C3 0.044(12) 0.050(13) 0.052(12) -0.003(10) -0.008(9) 0.003(10)
C4 0.048(12) 0.054(13) 0.043(11) 0.023(10) 0.005(9) 0.001(10)
C5 0.059(14) 0.057(14) 0.046(12) 0.012(10) 0.004(10) 0.001(11)
C6 0.12(2) 0.08(2) 0.065(16) -0.010(15) 0.056(16) 0.020(17)
C7 0.040(12) 0.097(19) 0.042(11) 0.006(12) -0.007(9) -0.003(12)
C8 0.068(15) 0.050(13) 0.055(13) 0.025(11) 0.014(11) -0.007(11)
C9 0.027(10) 0.085(17) 0.068(15) -0.013(13) -0.013(10) 0.003(11)
C10 0.040(11) 0.069(15) 0.062(13) -0.011(12) 0.003(10) 0.001(10)
C11 0.090(17) 0.044(12) 0.041(11) -0.009(9) 0.020(11) 0.008(12)
C12 0.09(2) 0.054(15) 0.066(15) 0.010(12) 0.039(14) 0.009(13)
C13 0.063(14) 0.060(15) 0.047(12) -0.013(10) 0.004(10) 0.005(12)
C14 0.073(16) 0.037(12) 0.084(17) 0.006(11) 0.034(13) 0.012(11)
C15 0.080(18) 0.047(14) 0.090(19) 0.013(13) 0.016(14) -0.016(13)
C16 0.036(13) 0.12(3) 0.11(2) 0.018(19) 0.008(13) -0.014(14)
C17 0.055(12) 0.031(10) 0.057(12) 0.001(9) 0.022(10) -0.006(9)
C18 0.039(12) 0.12(2) 0.073(16) -0.029(15) 0.022(11) -0.013(13)
C19 0.065(15) 0.073(16) 0.050(12) -0.022(11) 0.026(11) -0.024(12)
C20 0.053(13) 0.057(14) 0.051(12) 0.002(10) -0.005(10) 0.009(11)
C21 0.046(12) 0.048(12) 0.054(12) -0.029(10) -0.021(10) -0.012(10)
C22 0.028(9) 0.053(12) 0.033(9) 0.000(8) 0.005(7) -0.001(8)
C23 0.035(10) 0.040(11) 0.041(10) 0.008(8) -0.009(8) 0.000(8)
C24 0.053(13) 0.077(16) 0.057(13) -0.022(12) 0.018(10) -0.001(12)
Mo1 0.0246(7) 0.0046(7) 0.0255(7) 0.000 0.0112(6) 0.000
Mo2 0.0079(8) 0.0007(7) 0.0050(13) 0.0008(7) -0.0019(10) -0.0005(8)
Mo3 0.0168(6) 0.0184(7) 0.0270(7) 0.0048(5) -0.0018(5) -0.0056(5)
Mo4 0.0188(6) 0.0228(7) 0.0220(6) 0.0032(5) 0.0100(5) 0.0005(5)
Mo5 0.0262(7) 0.0172(6) 0.0159(6) 0.0006(5) 0.0084(5) -0.0045(5)
Mo6 0.0181(7) 0.0236(7) 0.0376(8) -0.0078(6) -0.0071(6) 0.0082(6)
Mo7 0.0442(9) 0.0250(8) 0.0142(6) 0.0038(5) 0.0054(6) -0.0123(6)
O1W 0.086(14) 0.100(16) 0.121(17) -0.017(13) 0.034(12) -0.021(12)
O1 0.052(10) 0.132(17) 0.121(15) -0.091(14) 0.052(10) -0.045(11)
O2 0.054(11) 0.008(8) 0.056(11) 0.000 0.014(9) 0.000
O2W 0.14(2) 0.097(17) 0.15(2) -0.016(15) 0.067(17) 0.035(15)
O3 0.083(12) 0.102(14) 0.054(9) 0.023(9) -0.020(8) -0.039(11)
O4 0.070(10) 0.077(12) 0.055(9) 0.014(8) 0.005(8) -0.018(9)
O5 0.031(12) 0.033(13) 0.033(12) -0.010(10) -0.020(9) 0.003(10)
O6 0.091(14) 0.133(18) 0.138(17) -0.103(15) 0.070(13) -0.080(13)
O7 0.085(13) 0.127(17) 0.121(15) 0.099(14) 0.061(12) 0.064(12)
O8 0.042(13) 0.016(11) 0.027(11) 0.004(9) -0.001(9) 0.003(10)
O9 0.067(11) 0.035(8) 0.120(14) -0.024(9) -0.036(10) 0.004(8)
O10 0.21(2) 0.028(8) 0.046(9) -0.002(7) 0.000(11) 0.030(11)
O11 0.167(19) 0.032(8) 0.046(9) 0.003(7) 0.019(10) 0.006(10)
O12 0.142(16) 0.040(9) 0.043(8) 0.005(7) 0.014(9) -0.005(10)
O13 0.077(12) 0.149(19) 0.100(14) -0.081(14) 0.052(11) -0.066(13)
O14 0.076(12) 0.122(17) 0.135(17) -0.106(15) 0.048(12) -0.045(12)
O15 0.067(11) 0.027(8) 0.152(17) 0.014(9) -0.037(11) -0.011(8)
O16 0.066(11) 0.038(9) 0.134(16) -0.007(9) -0.047(10) 0.002(8)
O17 0.038(13) 0.017(11) 0.028(11) 0.007(9) 0.006(9) 0.014(9)
O18 0.092(13) 0.114(16) 0.050(9) 0.035(10) -0.008(9) -0.030(11)
O19 0.032(12) 0.035(13) 0.032(12) -0.007(10) 0.005(9) 0.004(11)
O20 0.046(11) 0.051(12) 0.076(14) 0.000 0.030(10) 0.000
O21 0.102(14) 0.077(13) 0.17(2) -0.030(13) 0.115(15) -0.029(11)
O22 0.076(11) 0.057(10) 0.066(10) 0.011(8) 0.024(8) 0.030(8)
O23 0.104(14) 0.101(14) 0.078(12) -0.059(11) 0.048(10) -0.058(12)

loop_
_atom_type_symbol
_atom_type_description
_atom_type_scat_dispersion_real
_atom_type_scat_dispersion_imag
_atom_type_scat_source
C C 0.0033 0.0016 'International Tables Vol C Tables 4.2.6.8 and 6.1.1.4'
H H 0.0000 0.0000 'International Tables Vol C Tables 4.2.6.8 and 6.1.1.4'
N N 0.0061 0.0033 'International Tables Vol C Tables 4.2.6.8 and 6.1.1.4'
O O 0.0106 0.0060 'International Tables Vol C Tables 4.2.6.8 and 6.1.1.4'
P P 0.1023 0.0942 'International Tables Vol C Tables 4.2.6.8 and 6.1.1.4'
Cu Cu 0.3201 1.2651 'International Tables Vol C Tables 4.2.6.8 and 6.1.1.4'
Mo Mo -1.6832 0.6857 'International Tables Vol C Tables 4.2.6.8 and 6.1.1.4'

loop_
_geom_angle_atom_site_label_1
_geom_angle_atom_site_label_2
_geom_angle_atom_site_label_3
_geom_angle
_geom_angle_site_symmetry_1
_geom_angle_site_symmetry_3
O19 P1 O19 178.3(19) . 2_657
O19 P1 O8 67.7(11) . 2_657
O19 P1 O8 112.4(11) 2_657 2_657
O19 P1 O8 112.4(11) . .
O19 P1 O8 67.7(11) 2_657 .
O8 P1 O8 178.4(16) 2_657 .
O19 P1 O17 109.5(12) . .
O19 P1 O17 69.1(12) 2_657 .
O8 P1 O17 72.8(11) 2_657 .
O8 P1 O17 108.6(11) . .
O19 P1 O17 69.1(12) . 2_657
O19 P1 O17 109.5(12) 2_657 2_657
O8 P1 O17 108.6(11) 2_657 2_657
O8 P1 O17 72.8(11) . 2_657
O17 P1 O17 71.8(14) . 2_657
O19 P1 O5 69.3(12) . 2_657
O19 P1 O5 112.1(13) 2_657 2_657
O8 P1 O5 108.2(12) 2_657 2_657
O8 P1 O5 70.5(12) . 2_657
O17 P1 O5 177.7(11) . 2_657
O17 P1 O5 105.8(10) 2_657 2_657
O19 P1 O5 112.1(13) . .
O19 P1 O5 69.3(12) 2_657 .
O8 P1 O5 70.5(12) 2_657 .
O8 P1 O5 108.2(12) . .
O17 P1 O5 105.8(10) . .
O17 P1 O5 177.7(11) 2_657 .
O5 P1 O5 76.5(15) 2_657 .
N1 Cu1 N1 178.6(8) 2_657 .
N1 Cu1 N2 93.3(6) 2_657 .
N1 Cu1 N2 86.7(6) . .
N1 Cu1 N2 86.7(6) 2_657 2_657
N1 Cu1 N2 93.3(6) . 2_657
N2 Cu1 N2 178.6(8) . 2_657
N1 Cu1 O20 90.7(4) 2_657 1_545
N1 Cu1 O20 90.7(4) . 1_545
N2 Cu1 O20 90.7(4) . 1_545
N2 Cu1 O20 90.7(4) 2_657 1_545
N1 Cu1 O2 89.3(4) 2_657 .
N1 Cu1 O2 89.3(4) . .
N2 Cu1 O2 89.3(4) . .
N2 Cu1 O2 89.3(4) 2_657 .
O20 Cu1 O2 180.000(8) 1_545 .
C17 N1 C11 102.1(15) . .
C17 N1 Cu1 128.0(12) . .
C11 N1 Cu1 128.7(13) . .
C23 N2 C21 103.5(15) . .
C23 N2 Cu1 122.9(12) . .
C21 N2 Cu1 130.1(13) . .
C9 N3 C24 108.2(18) . .
C24 N4 C7 110.0(19) . .
C24 N4 C22 123.8(18) . .
C7 N4 C22 126.2(17) . .
C21 N5 N6 103.6(17) . .
C23 N6 N5 111.2(16) . .
C23 N6 C20 128.4(17) . .
N5 N6 C20 119.7(16) . .
C11 N7 N8 102.3(16) . .
C17 N8 N7 110.2(15) . .
C17 N8 C1 133(2) . .
N7 N8 C1 117.3(18) . .
C14 N9 C6 106(2) . .
C14 N10 C15 107(2) . .
C14 N10 C5 122.3(18) . .
C15 N10 C5 131(2) . .
N8 C1 C4 110.6(17) . .
N8 C1 H1A 109.5 . .
C4 C1 H1A 109.5 . .
N8 C1 H1B 109.5 . .
C4 C1 H1B 109.5 . .
H1A C1 H1B 108.1 . .
C5 C2 C8 119(2) . .
C5 C2 H2A 120.5 . .
C8 C2 H2A 120.5 . .
C18 C3 C8 121(2) . .
C18 C3 C20 121.8(19) . .
C8 C3 C20 117(2) . .
C12 C4 C10 119(2) . .
C12 C4 C1 123(2) . .
C10 C4 C1 118(2) . .
C2 C5 C16 121(2) . .
C2 C5 N10 118.5(19) . .
C16 C5 N10 120(2) . .
C15 C6 N9 107(2) . .
C15 C6 H6A 126.4 . .
N9 C6 H6A 126.4 . .
C9 C7 N4 107.6(19) . .
C9 C7 H7A 126.2 . .
N4 C7 H7A 126.2 . .
C3 C8 C2 120(2) . .
C3 C8 H8A 119.9 . .
C2 C8 H8A 119.9 . .
C7 C9 N3 108.5(18) . .
C7 C9 H9A 125.7 . .
N3 C9 H9A 125.7 . .
C13 C10 C4 120(2) . .
C13 C10 H10A 120.2 . .
C4 C10 H10A 120.2 . .
N7 C11 N1 115.2(19) . .
N7 C11 H11A 122.4 . .
N1 C11 H11A 122.4 . .
C19 C12 C4 119(2) . .
C19 C12 H12A 120.4 . .
C4 C12 H12A 120.4 . .
C22 C13 C10 119.3(19) . .
C22 C13 H13A 120.3 . .
C10 C13 H13A 120.3 . .
N10 C14 N9 110(2) . .
N10 C14 H14A 125.1 . .
N9 C14 H14A 125.1 . .
C6 C15 N10 110(2) . .
C6 C15 H15A 125.1 . .
N10 C15 H15A 125.1 . .
C18 C16 C5 119(2) . .
C18 C16 H16A 120.5 . .
C5 C16 H16A 120.5 . .
N8 C17 N1 110.2(17) . .
N8 C17 H17A 124.9 . .
N1 C17 H17A 124.9 . .
C3 C18 C16 120(2) . .
C3 C18 H18A 120.0 . .
C16 C18 H18A 120.0 . .
C22 C19 C12 121(2) . .
C22 C19 H19A 119.4 . .
C12 C19 H19A 119.4 . .
N6 C20 C3 112.2(17) . .
N6 C20 H20A 109.2 . .
C3 C20 H20A 109.2 . .
N6 C20 H20B 109.2 . .
C3 C20 H20B 109.2 . .
H20A C20 H20B 107.9 . .
N5 C21 N2 113.3(19) . .
N5 C21 H21A 123.3 . .
N2 C21 H21A 123.3 . .
C19 C22 C13 121.3(19) . .
C19 C22 N4 119.8(17) . .
C13 C22 N4 118.9(17) . .
N6 C23 N2 108.1(16) . .
N6 C23 H23A 125.9 . .
N2 C23 H23A 125.9 . .
N4 C24 N3 106(2) . .
N4 C24 H24A 127.2 . .
N3 C24 H24A 127.2 . .
O20 Mo1 O13 99.6(7) . 2_657
O20 Mo1 O13 99.6(7) . .
O13 Mo1 O13 160.9(14) 2_657 .
O20 Mo1 O23 97.2(6) . .
O13 Mo1 O23 90.3(8) 2_657 .
O13 Mo1 O23 87.3(7) . .
O20 Mo1 O23 97.2(6) . 2_657
O13 Mo1 O23 87.3(7) 2_657 2_657
O13 Mo1 O23 90.3(8) . 2_657
O23 Mo1 O23 165.6(12) . 2_657
O20 Mo1 O17 156.8(5) . 2_657
O13 Mo1 O17 96.7(9) 2_657 2_657
O13 Mo1 O17 65.0(8) . 2_657
O23 Mo1 O17 66.3(8) . 2_657
O23 Mo1 O17 99.9(8) 2_657 2_657
O20 Mo1 O17 156.8(5) . .
O13 Mo1 O17 65.0(8) 2_657 .
O13 Mo1 O17 96.7(9) . .
O23 Mo1 O17 99.9(9) . .
O23 Mo1 O17 66.3(8) 2_657 .
O17 Mo1 O17 46.3(10) 2_657 .
Mo2 Mo2 O2 83.14(12) 2_657 .
Mo2 Mo2 O14 147.3(15) 2_657 2_657
O2 Mo2 O14 104.2(7) . 2_657
Mo2 Mo2 O1 113.9(14) 2_657 2_657
O2 Mo2 O1 100.8(7) . 2_657
O14 Mo2 O1 96.3(8) 2_657 2_657
Mo2 Mo2 O1 55.1(13) 2_657 .
O2 Mo2 O1 93.3(7) . .
O14 Mo2 O1 92.3(9) 2_657 .
O1 Mo2 O1 161.1(11) 2_657 .
Mo2 Mo2 O14 26.6(12) 2_657 .
O2 Mo2 O14 90.8(6) . .
O14 Mo2 O14 163.5(13) 2_657 .
O1 Mo2 O14 87.4(8) 2_657 .
O1 Mo2 O14 79.8(7) . .
Mo2 Mo2 O5 109.1(6) 2_657 2_657
O2 Mo2 O5 165.4(5) . 2_657
O14 Mo2 O5 70.0(9) 2_657 2_657
O1 Mo2 O5 67.3(8) 2_657 2_657
O1 Mo2 O5 100.3(9) . 2_657
O14 Mo2 O5 96.9(9) . 2_657
Mo2 Mo2 O5 61.8(6) 2_657 .
O2 Mo2 O5 144.1(5) . .
O14 Mo2 O5 101.8(10) 2_657 .
O1 Mo2 O5 100.5(9) 2_657 .
O1 Mo2 O5 61.1(7) . .
O14 Mo2 O5 61.7(8) . .
O5 Mo2 O5 49.9(10) 2_657 .
O3 Mo3 O12 101.5(9) . .
O3 Mo3 O7 100.9(10) . .
O12 Mo3 O7 88.7(7) . .
O3 Mo3 O11 100.3(9) . .
O12 Mo3 O11 86.9(7) . .
O7 Mo3 O11 158.8(10) . .
O3 Mo3 O23 99.1(10) . 2_657
O12 Mo3 O23 159.4(9) . 2_657
O7 Mo3 O23 87.7(6) . 2_657
O11 Mo3 O23 89.2(7) . 2_657
O3 Mo3 O17 157.7(9) . .
O12 Mo3 O17 95.1(8) . .
O7 Mo3 O17 64.4(9) . .
O11 Mo3 O17 95.4(8) . .
O23 Mo3 O17 65.2(8) 2_657 .
O3 Mo3 O19 159.8(9) . 2_657
O12 Mo3 O19 65.8(7) . 2_657
O7 Mo3 O19 94.7(9) . 2_657
O11 Mo3 O19 64.7(8) . 2_657
O23 Mo3 O19 94.3(9) 2_657 2_657
O17 Mo3 O19 42.5(7) . 2_657
O21 Mo4 O10 99.0(11) . .
O21 Mo4 O11 98.6(10) . .
O10 Mo4 O11 88.5(7) . .
O21 Mo4 O15 101.7(11) . .
O10 Mo4 O15 159.2(10) . .
O11 Mo4 O15 89.5(7) . .
O21 Mo4 O9 99.4(9) . 2_657
O10 Mo4 O9 87.3(7) . 2_657
O11 Mo4 O9 162.0(9) . 2_657
O15 Mo4 O9 88.3(6) . 2_657
O21 Mo4 O8 159.0(10) . .
O10 Mo4 O8 94.7(9) . .
O11 Mo4 O8 97.6(8) . .
O15 Mo4 O8 65.1(8) . .
O9 Mo4 O8 65.3(8) 2_657 .
O21 Mo4 O19 158.4(11) . 2_657
O10 Mo4 O19 66.0(8) . 2_657
O11 Mo4 O19 66.8(8) . 2_657
O15 Mo4 O19 94.2(9) . 2_657
O9 Mo4 O19 95.6(8) 2_657 2_657
O8 Mo4 O19 42.6(7) . 2_657
O18 Mo5 O6 101.0(11) . .
O18 Mo5 O16 101.2(10) . .
O6 Mo5 O16 87.7(8) . .
O18 Mo5 O14 100.2(11) . .
O6 Mo5 O14 88.5(7) . .
O16 Mo5 O14 158.6(10) . .
O18 Mo5 O9 99.2(9) . .
O6 Mo5 O9 159.8(10) . .
O16 Mo5 O9 89.0(7) . .
O14 Mo5 O9 87.4(8) . .
O18 Mo5 O5 158.1(9) . .
O6 Mo5 O5 62.9(9) . .
O16 Mo5 O5 93.3(9) . .
O14 Mo5 O5 66.4(9) . .
O9 Mo5 O5 97.4(8) . .
O18 Mo5 O8 156.8(9) . 2_657
O6 Mo5 O8 96.7(10) . 2_657
O16 Mo5 O8 64.4(7) . 2_657
O14 Mo5 O8 95.2(9) . 2_657
O9 Mo5 O8 64.0(8) . 2_657
O5 Mo5 O8 45.2(7) . 2_657
O22 Mo6 O12 102.5(8) . .
O22 Mo6 O10 102.2(8) . .
O12 Mo6 O10 88.6(7) . .
O22 Mo6 O6 98.6(10) . .
O12 Mo6 O6 89.8(7) . .
O10 Mo6 O6 159.0(10) . .
O22 Mo6 O1 97.0(9) . .
O12 Mo6 O1 160.5(9) . .
O10 Mo6 O1 87.8(8) . .
O6 Mo6 O1 86.7(7) . .
O22 Mo6 O5 154.5(9) . .
O12 Mo6 O5 96.1(8) . .
O10 Mo6 O5 95.5(9) . .
O6 Mo6 O5 63.8(10) . .
O1 Mo6 O5 65.3(8) . .
O22 Mo6 O19 161.3(8) . 2_657
O12 Mo6 O19 66.2(8) . 2_657
O10 Mo6 O19 64.0(8) . 2_657
O6 Mo6 O19 96.2(10) . 2_657
O1 Mo6 O19 95.1(9) . 2_657
O5 Mo6 O19 44.1(8) . 2_657
O4 Mo7 O15 100.9(8) . .
O4 Mo7 O7 100.5(10) . 2_657
O15 Mo7 O7 158.6(10) . 2_657
O4 Mo7 O16 102.2(9) . 2_657
O15 Mo7 O16 88.7(7) . 2_657
O7 Mo7 O16 87.9(8) 2_657 2_657
O4 Mo7 O13 100.9(9) . .
O15 Mo7 O13 88.4(8) . .
O7 Mo7 O13 86.5(7) 2_657 .
O16 Mo7 O13 156.8(10) 2_657 .
O4 Mo7 O17 157.0(8) . 2_657
O15 Mo7 O17 95.3(8) . 2_657
O7 Mo7 O17 63.9(9) 2_657 2_657
O16 Mo7 O17 94.3(8) 2_657 2_657
O13 Mo7 O17 63.1(8) . 2_657
O4 Mo7 O8 157.8(8) . .
O15 Mo7 O8 63.1(8) . .
O7 Mo7 O8 96.5(9) 2_657 .
O16 Mo7 O8 64.2(7) 2_657 .
O13 Mo7 O8 94.1(9) . .
O17 Mo7 O8 45.1(7) 2_657 .
Mo2 O1 Mo6 132.2(10) 2_657 .
Mo2 O1 Mo2 11.0(2) 2_657 .
Mo6 O1 Mo2 135.3(11) . .
Mo2 O2 Mo2 13.7(2) 2_657 .
Mo2 O2 Cu1 173.14(10) 2_657 .
Mo2 O2 Cu1 173.14(10) . .
P1 O5 O19 52.3(10) . 2_657
P1 O5 Mo2 121.1(10) . 2_657
O19 O5 Mo2 132.6(14) 2_657 2_657
P1 O5 Mo6 124.5(13) . .
O19 O5 Mo6 72.2(11) 2_657 .
Mo2 O5 Mo6 94.4(8) 2_657 .
P1 O5 Mo5 122.1(12) . .
O19 O5 Mo5 135.7(13) 2_657 .
Mo2 O5 Mo5 90.0(9) 2_657 .
Mo6 O5 Mo5 96.6(8) . .
P1 O5 Mo2 112.5(10) . .
O19 O5 Mo2 125.8(14) 2_657 .
Mo2 O5 Mo2 9.09(14) 2_657 .
Mo6 O5 Mo2 98.1(8) . .
Mo5 O5 Mo2 97.7(9) . .
Mo5 O6 Mo6 136.5(14) . .
Mo7 O7 Mo3 137.5(13) 2_657 .
P1 O8 O19 54.7(10) . 2_657
P1 O8 Mo4 124.4(11) . .
O19 O8 Mo4 69.7(10) 2_657 .
P1 O8 Mo5 122.2(11) . 2_657
O19 O8 Mo5 134.1(13) 2_657 2_657
Mo4 O8 Mo5 95.2(8) . 2_657
P1 O8 Mo7 120.9(11) . .
O19 O8 Mo7 130.7(13) 2_657 .
Mo4 O8 Mo7 94.0(8) . .
Mo5 O8 Mo7 92.1(7) 2_657 .
Mo5 O9 Mo4 135.0(11) . 2_657
Mo4 O10 Mo6 136.7(11) . .
Mo4 O11 Mo3 135.4(11) . .
Mo6 O12 Mo3 137.0(10) . .
Mo1 O13 Mo7 137.9(12) . .
Mo2 O14 Mo5 133.3(13) 2_657 .
Mo2 O14 Mo2 6.1(3) 2_657 .
Mo5 O14 Mo2 134.1(12) . .
Mo7 O15 Mo4 137.5(10) . .
Mo7 O16 Mo5 138.8(10) 2_657 .
P1 O17 O19 53.8(10) . 2_657
P1 O17 Mo1 120.9(11) . .
O19 O17 Mo1 130.6(13) 2_657 .
P1 O17 Mo3 124.5(11) . .
O19 O17 Mo3 70.7(10) 2_657 .
Mo1 O17 Mo3 94.7(8) . .
P1 O17 Mo7 121.3(11) . 2_657
O19 O17 Mo7 132.8(12) 2_657 2_657
Mo1 O17 Mo7 93.9(7) . 2_657
Mo3 O17 Mo7 93.9(7) . 2_657
P1 O19 O8 57.6(11) . 2_657
P1 O19 O17 57.1(11) . 2_657
O8 O19 O17 94.7(15) 2_657 2_657
P1 O19 O5 58.4(10) . 2_657
O8 O19 O5 95.2(14) 2_657 2_657
O17 O19 O5 92.4(14) 2_657 2_657
P1 O19 Mo4 125.3(12) . 2_657
O8 O19 Mo4 67.7(10) 2_657 2_657
O17 O19 Mo4 132.3(13) 2_657 2_657
O5 O19 Mo4 131.5(14) 2_657 2_657
P1 O19 Mo6 122.1(12) . 2_657
O8 O19 Mo6 130.2(14) 2_657 2_657
O17 O19 Mo6 128.5(13) 2_657 2_657
O5 O19 Mo6 63.7(10) 2_657 2_657
Mo4 O19 Mo6 92.4(8) 2_657 2_657
P1 O19 Mo3 123.9(13) . 2_657
O8 O19 Mo3 133.2(13) 2_657 2_657
O17 O19 Mo3 66.9(10) 2_657 2_657
O5 O19 Mo3 126.6(13) 2_657 2_657
Mo4 O19 Mo3 92.9(7) 2_657 2_657
Mo6 O19 Mo3 90.8(7) 2_657 2_657
Mo1 O20 Cu1 180.000(2) . 1_565
Mo1 O23 Mo3 133.7(11) . 2_657

loop_
_geom_bond_atom_site_label_1
_geom_bond_atom_site_label_2
_geom_bond_distance
_geom_bond_site_symmetry_2
P1 O19 1.53(2) .
P1 O19 1.53(2) 2_657
P1 O8 1.58(2) 2_657
P1 O8 1.58(2) .
P1 O17 1.59(2) .
P1 O17 1.59(2) 2_657
P1 O5 1.64(2) 2_657
P1 O5 1.64(2) .
Cu1 N1 1.999(14) 2_657
Cu1 N1 1.999(14) .
Cu1 N2 2.011(15) .
Cu1 N2 2.011(15) 2_657
Cu1 O20 2.26(2) 1_545
Cu1 O2 2.260(15) .
N1 C17 1.38(2) .
N1 C11 1.40(2) .
N2 C23 1.36(2) .
N2 C21 1.39(2) .
N3 C9 1.35(3) .
N3 C24 1.37(3) .
N4 C24 1.35(3) .
N4 C7 1.34(3) .
N4 C22 1.46(2) .
N5 C21 1.32(3) .
N5 N6 1.37(2) .
N6 C23 1.34(2) .
N6 C20 1.46(2) .
N7 C11 1.31(3) .
N7 N8 1.43(2) .
N8 C17 1.32(2) .
N8 C1 1.46(2) .
N9 C14 1.39(3) .
N9 C6 1.41(4) .
N10 C14 1.33(3) .
N10 C15 1.39(3) .
N10 C5 1.42(3) .
C1 C4 1.50(3) .
C1 H1A 0.9700 .
C1 H1B 0.9700 .
C2 C5 1.38(3) .
C2 C8 1.40(3) .
C2 H2A 0.9300 .
C3 C18 1.37(3) .
C3 C8 1.38(3) .
C3 C20 1.53(3) .
C4 C12 1.42(3) .
C4 C10 1.42(3) .
C5 C16 1.39(3) .
C6 C15 1.33(3) .
C6 H6A 0.9300 .
C7 C9 1.33(3) .
C7 H7A 0.9300 .
C8 H8A 0.9300 .
C9 H9A 0.9300 .
C10 C13 1.42(3) .
C10 H10A 0.9300 .
C11 H11A 0.9300 .
C12 C19 1.39(3) .
C12 H12A 0.9300 .
C13 C22 1.37(3) .
C13 H13A 0.9300 .
C14 H14A 0.9300 .
C15 H15A 0.9300 .
C16 C18 1.40(4) .
C16 H16A 0.9300 .
C17 H17A 0.9300 .
C18 H18A 0.9300 .
C19 C22 1.37(3) .
C19 H19A 0.9300 .
C20 H20A 0.9700 .
C20 H20B 0.9700 .
C21 H21A 0.9300 .
C23 H23A 0.9300 .
C24 H24A 0.9300 .
Mo1 O20 1.68(2) .
Mo1 O13 1.879(16) 2_657
Mo1 O13 1.879(16) .
Mo1 O23 1.900(19) .
Mo1 O23 1.900(19) 2_657
Mo1 O17 2.37(2) 2_657
Mo1 O17 2.366(19) .
Mo2 Mo2 0.416(5) 2_657
Mo2 O2 1.743(15) .
Mo2 O14 1.747(18) 2_657
Mo2 O1 1.789(16) 2_657
Mo2 O1 1.994(17) .
Mo2 O14 2.109(19) .
Mo2 O5 2.32(2) 2_657
Mo2 O5 2.49(2) .
Mo3 O3 1.645(16) .
Mo3 O12 1.903(15) .
Mo3 O7 1.914(17) .
Mo3 O11 1.923(16) .
Mo3 O23 1.918(15) 2_657
Mo3 O17 2.41(2) .
Mo3 O19 2.47(2) 2_657
Mo4 O21 1.652(14) .
Mo4 O10 1.871(15) .
Mo4 O11 1.888(16) .
Mo4 O15 1.895(15) .
Mo4 O9 1.948(16) 2_657
Mo4 O8 2.36(2) .
Mo4 O19 2.40(2) 2_657
Mo5 O18 1.670(15) .
Mo5 O6 1.871(18) .
Mo5 O16 1.886(16) .
Mo5 O14 1.886(15) .
Mo5 O9 1.899(16) .
Mo5 O5 2.39(2) .
Mo5 O8 2.45(2) 2_657
Mo6 O22 1.666(15) .
Mo6 O12 1.874(15) .
Mo6 O10 1.906(18) .
Mo6 O6 1.922(18) .
Mo6 O1 1.937(16) .
Mo6 O5 2.32(2) .
Mo6 O19 2.47(2) 2_657
Mo7 O4 1.647(15) .
Mo7 O15 1.887(17) .
Mo7 O7 1.890(17) 2_657
Mo7 O16 1.888(16) 2_657
Mo7 O13 1.888(16) .
Mo7 O17 2.44(2) 2_657
Mo7 O8 2.46(2) .
O1 Mo2 1.789(16) 2_657
O2 Mo2 1.743(15) 2_657
O5 O19 1.80(3) 2_657
O5 Mo2 2.32(2) 2_657
O7 Mo7 1.890(17) 2_657
O8 O19 1.73(3) 2_657
O8 Mo5 2.45(2) 2_657
O9 Mo4 1.948(16) 2_657
O14 Mo2 1.747(18) 2_657
O16 Mo7 1.888(16) 2_657
O17 O19 1.77(3) 2_657
O17 Mo7 2.44(2) 2_657
O19 O8 1.73(3) 2_657
O19 O17 1.77(3) 2_657
O19 O5 1.80(3) 2_657
O19 Mo4 2.40(2) 2_657
O19 Mo6 2.47(2) 2_657
O19 Mo3 2.47(2) 2_657
O20 Cu1 2.26(2) 1_565
O23 Mo3 1.918(15) 2_657
